data_8107296
loop_
_publ_author_name
'Zhou, Tingting'

_publ_section_title
;
 The crystal structure of
 dimethanol-\k1O-(5,10,15,20-tetrakis(4-nitrophenyl)porphyrin-21,23-diido-\k4
 O,O&#x2032;,O&#x2033;,O&#x2032;&#x2033;)manganese(III)
 trans-dicyanido-\k1C-bis(acetylacetonato-\k2 O,O&#x2032;)ruthenium(III),
 C58H46N10O14RuMn
;
_journal_issue 6
_journal_name_full 'Zeitschrift f\"ur Kristallographie - New Crystal Structures'
_journal_page_first 1071
_journal_page_last 1073
_journal_paper_doi 10.1515/ncrs-2022-0349
_journal_volume 237
_journal_year 2022
_chemical_formula_moiety 'C46 H32 Mn N8 O10, C12 H14 N2 O4 Ru'
_chemical_formula_sum 'C58 H46 Mn N10 O14 Ru'
_chemical_formula_weight 1263.06
_space_group_crystal_system triclinic
_space_group_IT_number 2
_space_group_name_Hall '-P 1'
_space_group_name_H-M_alt 'P -1'
_atom_sites_solution_hydrogens mixed
_audit_creation_method SHELXL-2018/3
_cell_angle_alpha 107.379(4)
_cell_angle_beta 98.415(4)
_cell_angle_gamma 93.430(4)
_cell_formula_units_Z 1
_cell_length_a 8.0148(18)
_cell_length_b 12.141(3)
_cell_length_c 14.843(3)
_cell_measurement_reflns_used 1982
_cell_measurement_temperature 293(2)
_cell_measurement_theta_max 27.061
_cell_measurement_theta_min 2.871
_cell_volume 1355.3(5)
_computing_cell_refinement 'SAINT-Plus (Bruker, 2001)'
_computing_data_collection 'APEX2 (Bruker, 2004)'
_computing_data_reduction SAINT-Plus
_computing_molecular_graphics 'SHELXL (Sheldrick, 2018)'
_computing_publication_material SHELXL
_computing_structure_refinement 'SHELXL-2018/3 (Sheldrick, 2018)'
_computing_structure_solution 'SHELXL-2018/3 (Sheldrick, 2018)'
_diffrn_ambient_temperature 293(2)
_diffrn_measured_fraction_theta_full 0.982
_diffrn_measured_fraction_theta_max 0.982
_diffrn_measurement_device_type 'Bruker APEX II CCD area-detector'
_diffrn_measurement_method '\f and \w scans'
_diffrn_radiation_type MoK\a
_diffrn_radiation_wavelength 0.71073
_diffrn_reflns_av_R_equivalents 0.0315
_diffrn_reflns_av_unetI/netI 0.0834
_diffrn_reflns_Laue_measured_fraction_full 0.982
_diffrn_reflns_Laue_measured_fraction_max 0.982
_diffrn_reflns_limit_h_max 8
_diffrn_reflns_limit_h_min -9
_diffrn_reflns_limit_k_max 14
_diffrn_reflns_limit_k_min -14
_diffrn_reflns_limit_l_max 17
_diffrn_reflns_limit_l_min -10
_diffrn_reflns_number 6469
_diffrn_reflns_point_group_measured_fraction_full 0.982
_diffrn_reflns_point_group_measured_fraction_max 0.982
_diffrn_reflns_theta_full 25.008
_diffrn_reflns_theta_max 25.008
_diffrn_reflns_theta_min 1.768
_diffrn_source 'fine-focus sealed tube'
_exptl_absorpt_coefficient_mu 0.591
_exptl_absorpt_correction_type multi-scan
_exptl_crystal_colour dark-red
_exptl_crystal_density_diffrn 1.547
_exptl_crystal_description block
_exptl_crystal_F_000 645
_exptl_crystal_size_max 0.210
_exptl_crystal_size_mid 0.150
_exptl_crystal_size_min 0.130
_exptl_transmission_factor_max 0.191
_exptl_transmission_factor_min 0.117
_refine_diff_density_max 0.525
_refine_diff_density_min -0.899
_refine_diff_density_rms 0.087
_refine_ls_extinction_coef .
_refine_ls_extinction_method none
_refine_ls_goodness_of_fit_ref 1.041
_refine_ls_hydrogen_treatment constr
_refine_ls_matrix_type full
_refine_ls_number_parameters 385
_refine_ls_number_reflns 4688
_refine_ls_number_restraints 0
_refine_ls_restrained_S_all 1.041
_refine_ls_R_factor_all 0.0949
_refine_ls_R_factor_gt 0.0509
_refine_ls_shift/su_max 0.080
_refine_ls_shift/su_mean 0.001
_refine_ls_structure_factor_coef Fsqd
_refine_ls_weighting_details 'w=1/[\s^2^(Fo^2^)+(0.0631P)^2^+0.5290P] where P=(Fo^2^+2Fc^2^)/3'
_refine_ls_weighting_scheme calc
_refine_ls_wR_factor_gt 0.1184
_refine_ls_wR_factor_ref 0.1400
_reflns_Friedel_coverage 0.000
_reflns_Friedel_fraction_full .
_reflns_Friedel_fraction_max .
_reflns_number_gt 3008
_reflns_number_total 4688
_reflns_threshold_expression 'I > 2\s(I)'
_cod_data_source_file suppl_j_ncrs-2022-0349_suppl.cif
_cod_data_source_block Mn-Ru
_cod_original_cell_volume 1355.4(5)
_cod_database_code 8107296
_shelx_shelxl_version_number 2018/3
_shelx_space_group_comment
;
The symmetry employed for this shelxl refinement is uniquely defined
by the following loop, which should always be used as a source of
symmetry information in preference to the above space-group names.
They are only intended as comments.
;
_shelx_estimated_absorpt_t_min 0.886
_shelx_estimated_absorpt_t_max 0.927

loop_
_space_group_symop_operation_xyz
'x, y, z'
'-x, -y, -z'

loop_
_atom_site_label
_atom_site_type_symbol
_atom_site_fract_x
_atom_site_fract_y
_atom_site_fract_z
_atom_site_U_iso_or_equiv
_atom_site_adp_type
_atom_site_occupancy
_atom_site_site_symmetry_order
_atom_site_calc_flag
_atom_site_refinement_flags_posn
_atom_site_refinement_flags_adp
_atom_site_refinement_flags_occupancy
_atom_site_disorder_assembly
_atom_site_disorder_group
Ru1 Ru 1.000000 0.000000 0.000000 0.0364(2) Uani 1 2 d S . P . .
Mn1 Mn 1.000000 1.000000 0.500000 0.0230(3) Uani 1 2 d S . P . .
O1 O 1.0780(5) 0.1705(3) 0.0538(2) 0.0439(10) Uani 1 1 d . . . . .
O2 O 0.7713(5) 0.0265(3) 0.0353(2) 0.0418(9) Uani 1 1 d . . . . .
O3 O 1.1050(4) 1.0957(3) 0.4038(2) 0.0354(9) Uani 1 1 d . . . . .
H3A H 1.118730 1.041372 0.358203 0.042 Uiso 1 1 d R U . . .
O4 O 1.8672(8) 0.4597(5) 0.3721(4) 0.0933(18) Uani 1 1 d . . . . .
O5 O 1.6553(7) 0.3326(5) 0.3468(4) 0.0854(17) Uani 1 1 d . . . . .
O6 O 0.4053(8) 0.5751(5) -0.1449(4) 0.106(2) Uani 1 1 d . . . . .
O7 O 0.2107(8) 0.5299(5) -0.0717(4) 0.108(2) Uani 1 1 d . . . . .
N1 N 1.1198(6) -0.0175(5) 0.2123(3) 0.0560(14) Uani 1 1 d . . . . .
N2 N 1.0079(5) 0.8529(3) 0.3933(2) 0.0241(9) Uani 1 1 d . . . . .
N3 N 0.7685(5) 1.0202(3) 0.4356(2) 0.0249(9) Uani 1 1 d . . . . .
N4 N 1.7174(8) 0.4318(5) 0.3669(3) 0.0562(14) Uani 1 1 d . . . . .
N5 N 0.3459(9) 0.5814(5) -0.0726(4) 0.0720(19) Uani 1 1 d . . . . .
C1 C 1.0808(7) -0.0138(5) 0.1354(4) 0.0431(14) Uani 1 1 d . . . . .
C2 C 1.1093(9) 0.3582(5) 0.1637(5) 0.075(2) Uani 1 1 d . . . . .
H2A H 1.225376 0.348465 0.183780 0.112 Uiso 1 1 calc R U . . .
H2B H 1.062579 0.399728 0.218488 0.112 Uiso 1 1 calc R U . . .
H2C H 1.103906 0.401273 0.118828 0.112 Uiso 1 1 calc R U . . .
C3 C 1.0094(8) 0.2416(5) 0.1171(4) 0.0465(15) Uani 1 1 d . . . . .
C4 C 0.8563(8) 0.2171(5) 0.1426(4) 0.0483(15) Uani 1 1 d . . . . .
H4 H 0.825020 0.273811 0.192988 0.058 Uiso 1 1 calc R U . . .
C5 C 0.7425(7) 0.1164(5) 0.1010(4) 0.0434(14) Uani 1 1 d . . . . .
C6 C 0.5720(8) 0.1099(5) 0.1294(4) 0.0560(17) Uani 1 1 d . . . . .
H6A H 0.486247 0.109989 0.076969 0.084 Uiso 1 1 calc R U . . .
H6B H 0.567258 0.175718 0.183906 0.084 Uiso 1 1 calc R U . . .
H6C H 0.552835 0.039794 0.145453 0.084 Uiso 1 1 calc R U . . .
C7 C 0.6729(6) 1.1122(4) 0.4648(3) 0.0266(11) Uani 1 1 d . . . . .
C8 C 0.5247(6) 1.0971(4) 0.3929(3) 0.0340(12) Uani 1 1 d . . . . .
H8 H 0.440563 1.146792 0.394752 0.041 Uiso 1 1 calc R U . . .
C9 C 0.5298(6) 0.9988(4) 0.3230(3) 0.0362(13) Uani 1 1 d . . . . .
H9 H 0.448178 0.966897 0.268207 0.043 Uiso 1 1 calc R U . . .
C10 C 0.6803(6) 0.9519(4) 0.3466(3) 0.0252(11) Uani 1 1 d . . . . .
C11 C 0.7380(6) 0.8533(4) 0.2869(3) 0.0259(11) Uani 1 1 d . . . . .
C12 C 0.6277(6) 0.7901(4) 0.1918(3) 0.0291(12) Uani 1 1 d . . . . .
C13 C 0.4750(8) 0.7312(5) 0.1881(4) 0.0558(18) Uani 1 1 d . . . . .
H13 H 0.435208 0.735636 0.244718 0.067 Uiso 1 1 calc R U . . .
C14 C 0.3774(8) 0.6643(6) 0.1003(4) 0.0626(19) Uani 1 1 d . . . . .
H14 H 0.272356 0.625227 0.097349 0.075 Uiso 1 1 calc R U . . .
C15 C 0.4428(8) 0.6586(5) 0.0194(4) 0.0476(16) Uani 1 1 d . . . . .
C16 C 0.5914(8) 0.7198(5) 0.0210(4) 0.0519(17) Uani 1 1 d . . . . .
H16 H 0.629325 0.716790 -0.035883 0.062 Uiso 1 1 calc R U . . .
C17 C 0.6860(7) 0.7869(5) 0.1084(3) 0.0401(14) Uani 1 1 d . . . . .
H17 H 0.787929 0.829321 0.110565 0.048 Uiso 1 1 calc R U . . .
C18 C 0.8897(6) 0.8100(4) 0.3093(3) 0.0264(11) Uani 1 1 d . . . . .
C19 C 0.9452(6) 0.7075(4) 0.2495(3) 0.0334(12) Uani 1 1 d . . . . .
H19 H 0.888106 0.661400 0.189651 0.040 Uiso 1 1 calc R U . . .
C20 C 1.0926(6) 0.6898(4) 0.2945(3) 0.0329(12) Uani 1 1 d . . . . .
H20 H 1.156796 0.629454 0.271559 0.040 Uiso 1 1 calc R U . . .
C21 C 1.1351(6) 0.7808(4) 0.3850(3) 0.0262(11) Uani 1 1 d . . . . .
C22 C 1.2813(6) 0.7924(4) 0.4521(3) 0.0280(11) Uani 1 1 d . . . . .
C23 C 1.3968(6) 0.6990(4) 0.4321(3) 0.0281(11) Uani 1 1 d . . . . .
C24 C 1.5657(7) 0.7229(4) 0.4303(3) 0.0349(13) Uani 1 1 d . . . . .
H24 H 1.610083 0.799758 0.444134 0.042 Uiso 1 1 calc R U . . .
C25 C 1.6722(7) 0.6366(5) 0.4086(4) 0.0405(14) Uani 1 1 d . . . . .
H25 H 1.786192 0.654229 0.407446 0.049 Uiso 1 1 calc R U . . .
C26 C 1.6039(8) 0.5251(5) 0.3890(3) 0.0406(14) Uani 1 1 d . . . . .
C27 C 1.4381(8) 0.4964(5) 0.3909(4) 0.0444(15) Uani 1 1 d . . . . .
H27 H 1.395846 0.419088 0.377215 0.053 Uiso 1 1 calc R U . . .
C28 C 1.3330(7) 0.5830(4) 0.4133(3) 0.0363(13) Uani 1 1 d . . . . .
H28 H 1.219960 0.564316 0.415974 0.044 Uiso 1 1 calc R U . . .
C31 C 1.0349(9) 1.1920(5) 0.3835(4) 0.0580(17) Uani 1 1 d . . . . .
H31A H 0.934264 1.164995 0.335747 0.087 Uiso 1 1 calc R U . . .
H31B H 1.116213 1.232670 0.359985 0.087 Uiso 1 1 calc R U . . .
H31C H 1.006659 1.243334 0.440846 0.087 Uiso 1 1 calc R U . . .

loop_
_atom_site_aniso_label
_atom_site_aniso_U_11
_atom_site_aniso_U_22
_atom_site_aniso_U_33
_atom_site_aniso_U_23
_atom_site_aniso_U_13
_atom_site_aniso_U_12
Ru1 0.0412(4) 0.0317(4) 0.0270(3) -0.0033(3) 0.0028(3) 0.0032(3)
Mn1 0.0237(6) 0.0203(6) 0.0160(5) -0.0051(4) -0.0031(4) 0.0029(4)
O1 0.052(3) 0.031(2) 0.039(2) -0.0025(16) 0.0078(18) 0.0020(18)
O2 0.042(2) 0.042(2) 0.032(2) -0.0025(17) 0.0040(16) 0.0038(18)
O3 0.041(2) 0.036(2) 0.0257(18) 0.0041(15) 0.0029(15) 0.0080(17)
O4 0.068(4) 0.082(4) 0.121(5) 0.008(3) 0.024(3) 0.042(3)
O5 0.131(5) 0.046(3) 0.088(4) 0.015(3) 0.043(3) 0.042(3)
O6 0.140(5) 0.100(4) 0.037(3) -0.024(3) -0.025(3) 0.042(4)
O7 0.112(5) 0.072(4) 0.090(4) -0.008(3) -0.053(4) -0.024(4)
N1 0.060(4) 0.067(4) 0.036(3) 0.010(2) 0.004(2) 0.019(3)
N2 0.026(2) 0.022(2) 0.0159(19) -0.0038(15) -0.0029(15) 0.0005(17)
N3 0.025(2) 0.023(2) 0.0197(19) -0.0013(16) -0.0012(16) 0.0024(17)
N4 0.078(5) 0.049(4) 0.046(3) 0.012(3) 0.020(3) 0.034(3)
N5 0.088(5) 0.053(4) 0.047(4) -0.008(3) -0.032(3) 0.021(3)
C1 0.044(4) 0.038(3) 0.037(3) -0.002(3) 0.003(3) 0.005(3)
C2 0.069(5) 0.043(4) 0.087(5) -0.016(3) 0.014(4) -0.001(4)
C3 0.048(4) 0.035(3) 0.046(3) 0.000(3) 0.002(3) 0.004(3)
C4 0.056(4) 0.044(4) 0.038(3) 0.000(3) 0.013(3) 0.011(3)
C5 0.045(4) 0.053(4) 0.028(3) 0.006(3) 0.006(2) 0.008(3)
C6 0.053(4) 0.060(4) 0.051(4) 0.006(3) 0.016(3) 0.008(3)
C7 0.028(3) 0.022(3) 0.026(2) 0.001(2) 0.001(2) 0.006(2)
C8 0.027(3) 0.038(3) 0.031(3) 0.004(2) -0.003(2) 0.015(2)
C9 0.037(3) 0.037(3) 0.024(3) 0.000(2) -0.010(2) 0.009(2)
C10 0.021(3) 0.027(3) 0.020(2) 0.000(2) -0.0033(19) -0.002(2)
C11 0.028(3) 0.025(3) 0.016(2) -0.0026(19) -0.0043(19) -0.003(2)
C12 0.028(3) 0.025(3) 0.023(3) -0.004(2) -0.009(2) 0.003(2)
C13 0.051(4) 0.074(5) 0.027(3) 0.003(3) -0.004(3) -0.018(3)
C14 0.053(4) 0.066(5) 0.047(4) 0.005(3) -0.018(3) -0.024(3)
C15 0.056(4) 0.037(3) 0.029(3) -0.007(2) -0.023(3) 0.009(3)
C16 0.074(5) 0.051(4) 0.020(3) -0.003(2) -0.002(3) 0.018(3)
C17 0.043(3) 0.044(3) 0.027(3) 0.004(2) 0.001(2) 0.002(3)
C18 0.027(3) 0.022(3) 0.021(2) -0.0035(19) -0.0042(19) 0.001(2)
C19 0.036(3) 0.030(3) 0.022(2) -0.008(2) -0.004(2) 0.005(2)
C20 0.035(3) 0.027(3) 0.024(3) -0.009(2) -0.001(2) 0.008(2)
C21 0.026(3) 0.023(3) 0.023(2) -0.0010(19) 0.000(2) 0.005(2)
C22 0.028(3) 0.023(3) 0.029(3) 0.003(2) 0.002(2) 0.005(2)
C23 0.033(3) 0.029(3) 0.017(2) -0.001(2) 0.000(2) 0.009(2)
C24 0.043(4) 0.027(3) 0.031(3) 0.003(2) 0.004(2) 0.008(2)
C25 0.034(3) 0.046(4) 0.043(3) 0.012(3) 0.013(2) 0.016(3)
C26 0.054(4) 0.037(3) 0.029(3) 0.004(2) 0.009(2) 0.025(3)
C27 0.065(5) 0.026(3) 0.036(3) 0.003(2) 0.004(3) 0.006(3)
C28 0.042(3) 0.028(3) 0.030(3) 0.000(2) -0.002(2) 0.006(3)
C31 0.077(5) 0.049(4) 0.050(4) 0.017(3) 0.010(3) 0.015(3)

loop_
_atom_type_symbol
_atom_type_description
_atom_type_scat_dispersion_real
_atom_type_scat_dispersion_imag
_atom_type_scat_source
C C 0.0033 0.0016 'International Tables Vol C Tables 4.2.6.8 and 6.1.1.4'
H H 0.0000 0.0000 'International Tables Vol C Tables 4.2.6.8 and 6.1.1.4'
N N 0.0061 0.0033 'International Tables Vol C Tables 4.2.6.8 and 6.1.1.4'
O O 0.0106 0.0060 'International Tables Vol C Tables 4.2.6.8 and 6.1.1.4'
Ru Ru -1.2594 0.8363 'International Tables Vol C Tables 4.2.6.8 and 6.1.1.4'
Mn Mn 0.3368 0.7283 'International Tables Vol C Tables 4.2.6.8 and 6.1.1.4'

loop_
_geom_angle_atom_site_label_1
_geom_angle_atom_site_label_2
_geom_angle_atom_site_label_3
_geom_angle
_geom_angle_site_symmetry_1
_geom_angle_site_symmetry_3
O2 Ru1 O2 180.0 . 2_755
O2 Ru1 O1 88.83(15) . 2_755
O2 Ru1 O1 91.16(15) 2_755 2_755
O2 Ru1 O1 91.17(15) . .
O2 Ru1 O1 88.84(15) 2_755 .
O1 Ru1 O1 180.0 2_755 .
O2 Ru1 C1 91.45(19) . 2_755
O2 Ru1 C1 88.55(19) 2_755 2_755
O1 Ru1 C1 88.26(18) 2_755 2_755
O1 Ru1 C1 91.74(18) . 2_755
O2 Ru1 C1 88.55(19) . .
O2 Ru1 C1 91.45(19) 2_755 .
O1 Ru1 C1 91.74(18) 2_755 .
O1 Ru1 C1 88.26(18) . .
C1 Ru1 C1 180.0 2_755 .
N2 Mn1 N2 180.0 2_776 .
N2 Mn1 N3 90.81(15) 2_776 2_776
N2 Mn1 N3 89.19(15) . 2_776
N2 Mn1 N3 89.19(15) 2_776 .
N2 Mn1 N3 90.81(15) . .
N3 Mn1 N3 180.0 2_776 .
N2 Mn1 O3 86.07(13) 2_776 2_776
N2 Mn1 O3 93.93(13) . 2_776
N3 Mn1 O3 85.46(14) 2_776 2_776
N3 Mn1 O3 94.54(14) . 2_776
N2 Mn1 O3 93.94(14) 2_776 .
N2 Mn1 O3 86.07(13) . .
N3 Mn1 O3 94.54(14) 2_776 .
N3 Mn1 O3 85.46(14) . .
O3 Mn1 O3 180.0 2_776 .
C3 O1 Ru1 123.4(4) . .
C5 O2 Ru1 123.6(3) . .
C31 O3 Mn1 123.8(3) . .
C31 O3 H3A 117.3 . .
Mn1 O3 H3A 101.6 . .
C21 N2 C18 106.7(4) . .
C21 N2 Mn1 127.6(3) . .
C18 N2 Mn1 125.5(3) . .
C7 N3 C10 105.0(4) . .
C7 N3 Mn1 127.6(3) . .
C10 N3 Mn1 127.0(3) . .
O5 N4 O4 123.8(6) . .
O5 N4 C26 117.9(6) . .
O4 N4 C26 118.3(6) . .
O6 N5 O7 124.3(6) . .
O6 N5 C15 117.5(7) . .
O7 N5 C15 118.2(7) . .
N1 C1 Ru1 176.5(5) . .
C3 C2 H2A 109.5 . .
C3 C2 H2B 109.5 . .
H2A C2 H2B 109.5 . .
C3 C2 H2C 109.5 . .
H2A C2 H2C 109.5 . .
H2B C2 H2C 109.5 . .
O1 C3 C4 124.8(5) . .
O1 C3 C2 114.8(5) . .
C4 C3 C2 120.3(5) . .
C3 C4 C5 127.3(5) . .
C3 C4 H4 116.4 . .
C5 C4 H4 116.4 . .
O2 C5 C4 124.4(5) . .
O2 C5 C6 115.3(5) . .
C4 C5 C6 120.3(5) . .
C5 C6 H6A 109.5 . .
C5 C6 H6B 109.5 . .
H6A C6 H6B 109.5 . .
C5 C6 H6C 109.5 . .
H6A C6 H6C 109.5 . .
H6B C6 H6C 109.5 . .
N3 C7 C22 125.4(4) . 2_776
N3 C7 C8 108.9(4) . .
C22 C7 C8 125.5(4) 2_776 .
C9 C8 C7 107.7(5) . .
C9 C8 H8 126.2 . .
C7 C8 H8 126.2 . .
C8 C9 C10 108.0(4) . .
C8 C9 H9 126.0 . .
C10 C9 H9 126.0 . .
N3 C10 C9 110.3(4) . .
N3 C10 C11 124.7(4) . .
C9 C10 C11 125.0(4) . .
C18 C11 C10 124.7(4) . .
C18 C11 C12 117.5(4) . .
C10 C11 C12 117.8(4) . .
C13 C12 C17 120.1(4) . .
C13 C12 C11 120.3(4) . .
C17 C12 C11 119.5(4) . .
C12 C13 C14 121.0(5) . .
C12 C13 H13 119.5 . .
C14 C13 H13 119.5 . .
C15 C14 C13 117.3(6) . .
C15 C14 H14 121.3 . .
C13 C14 H14 121.3 . .
C16 C15 C14 122.6(5) . .
C16 C15 N5 119.9(6) . .
C14 C15 N5 117.4(6) . .
C15 C16 C17 119.4(5) . .
C15 C16 H16 120.3 . .
C17 C16 H16 120.3 . .
C12 C17 C16 119.4(5) . .
C12 C17 H17 120.3 . .
C16 C17 H17 120.3 . .
C11 C18 N2 127.0(4) . .
C11 C18 C19 124.4(4) . .
N2 C18 C19 108.5(4) . .
C20 C19 C18 108.1(4) . .
C20 C19 H19 125.9 . .
C18 C19 H19 125.9 . .
C19 C20 C21 107.9(4) . .
C19 C20 H20 126.1 . .
C21 C20 H20 126.1 . .
N2 C21 C22 126.4(4) . .
N2 C21 C20 108.7(4) . .
C22 C21 C20 124.8(4) . .
C21 C22 C7 123.5(4) . 2_776
C21 C22 C23 117.7(4) . .
C7 C22 C23 118.8(4) 2_776 .
C24 C23 C28 118.0(5) . .
C24 C23 C22 122.0(4) . .
C28 C23 C22 120.0(5) . .
C23 C24 C25 122.4(5) . .
C23 C24 H24 118.8 . .
C25 C24 H24 118.8 . .
C26 C25 C24 117.5(5) . .
C26 C25 H25 121.2 . .
C24 C25 H25 121.2 . .
C25 C26 C27 122.7(5) . .
C25 C26 N4 118.0(6) . .
C27 C26 N4 119.3(6) . .
C26 C27 C28 119.5(5) . .
C26 C27 H27 120.3 . .
C28 C27 H27 120.3 . .
C27 C28 C23 119.9(5) . .
C27 C28 H28 120.0 . .
C23 C28 H28 120.0 . .
O3 C31 H31A 109.5 . .
O3 C31 H31B 109.5 . .
H31A C31 H31B 109.5 . .
O3 C31 H31C 109.5 . .
H31A C31 H31C 109.5 . .
H31B C31 H31C 109.5 . .

loop_
_geom_bond_atom_site_label_1
_geom_bond_atom_site_label_2
_geom_bond_distance
_geom_bond_site_symmetry_2
Ru1 O2 1.998(4) .
Ru1 O2 1.998(4) 2_755
Ru1 O1 2.007(3) 2_755
Ru1 O1 2.007(3) .
Ru1 C1 2.079(6) 2_755
Ru1 C1 2.079(6) .
Mn1 N2 2.014(3) 2_776
Mn1 N2 2.014(3) .
Mn1 N3 2.023(4) 2_776
Mn1 N3 2.023(4) .
Mn1 O3 2.307(3) 2_776
Mn1 O3 2.307(3) .
O1 C3 1.285(6) .
O2 C5 1.287(6) .
O3 C31 1.419(7) .
O3 H3A 0.8186 .
O4 N4 1.213(7) .
O5 N4 1.208(7) .
O6 N5 1.221(8) .
O7 N5 1.222(8) .
N1 C1 1.153(6) .
N2 C21 1.377(6) .
N2 C18 1.390(5) .
N3 C7 1.390(6) .
N3 C10 1.391(5) .
N4 C26 1.485(7) .
N5 C15 1.477(7) .
C2 C3 1.497(8) .
C2 H2A 0.9600 .
C2 H2B 0.9600 .
C2 H2C 0.9600 .
C3 C4 1.378(8) .
C4 C5 1.399(7) .
C4 H4 0.9300 .
C5 C6 1.492(8) .
C6 H6A 0.9600 .
C6 H6B 0.9600 .
C6 H6C 0.9600 .
C7 C22 1.400(6) 2_776
C7 C8 1.438(6) .
C8 C9 1.334(7) .
C8 H8 0.9300 .
C9 C10 1.407(7) .
C9 H9 0.9300 .
C10 C11 1.409(6) .
C11 C18 1.388(7) .
C11 C12 1.507(5) .
C12 C13 1.365(7) .
C12 C17 1.377(7) .
C13 C14 1.401(7) .
C13 H13 0.9300 .
C14 C15 1.364(8) .
C14 H14 0.9300 .
C15 C16 1.359(8) .
C16 C17 1.389(7) .
C16 H16 0.9300 .
C17 H17 0.9300 .
C18 C19 1.434(6) .
C19 C20 1.332(7) .
C19 H19 0.9300 .
C20 C21 1.441(6) .
C20 H20 0.9300 .
C21 C22 1.393(6) .
C22 C23 1.495(7) .
C23 C24 1.373(7) .
C23 C28 1.400(7) .
C24 C25 1.384(7) .
C24 H24 0.9300 .
C25 C26 1.359(7) .
C25 H25 0.9300 .
C26 C27 1.360(8) .
C27 C28 1.380(7) .
C27 H27 0.9300 .
C28 H28 0.9300 .
C31 H31A 0.9600 .
C31 H31B 0.9600 .
C31 H31C 0.9600 .

loop_
_geom_hbond_atom_site_label_D
_geom_hbond_atom_site_label_H
_geom_hbond_atom_site_label_A
_geom_hbond_distance_DH
_geom_hbond_distance_HA
_geom_hbond_distance_DA
_geom_hbond_angle_DHA
_geom_hbond_site_symmetry_A
_geom_hbond_publ_flag
C19 H19 O7 0.93 2.46 3.301(6) 151.1 2_665 yes
C9 H9 N1 0.93 2.68 3.418(7) 137.2 1_465 yes
C6 H6B O5 0.96 2.56 3.480(8) 160.3 1_455 yes
C6 H6A O2 0.96 2.59 3.370(7) 138.3 2_655 yes
O3 H3A N1 0.82 2.07 2.788(6) 146.3 1_565 yes
